data_7201732
loop_
_publ_author_name
'Venkatesan, Koushik'
'Kouwer, Paul H. J.'
'Yagi, Shigeyuki'
'M\"uller, Peter'
'Swager, Timothy M.'

_publ_section_title
;
 Columnar mesophases from half-discoid platinum cyclometalated
 metallomesogens
;
_journal_issue 4
_journal_name_full 'Journal of Materials Chemistry'
_journal_page_first 400
_journal_paper_doi 10.1039/b714291a
_journal_volume 18
_journal_year 2008
_chemical_formula_sum 'C31 H31 Cl2 N O8 Pt S'
_chemical_formula_weight 843.62
_chemical_name_systematic
;
?
;
_space_group_IT_number 9
_symmetry_cell_setting monoclinic
_symmetry_space_group_name_Hall 'C -2yc'
_symmetry_space_group_name_H-M 'C 1 c 1'
_atom_sites_solution_hydrogens geom
_atom_sites_solution_primary direct
_atom_sites_solution_secondary difmap
_audit_creation_method SHELXL-97
_cell_angle_alpha 90.00
_cell_angle_beta 112.4730(10)
_cell_angle_gamma 90.00
_cell_formula_units_Z 4
_cell_length_a 20.9960(19)
_cell_length_b 10.4617(10)
_cell_length_c 15.1265(14)
_cell_measurement_reflns_used 9873
_cell_measurement_temperature 100(2)
_cell_measurement_theta_max 30.95
_cell_measurement_theta_min 2.86
_cell_volume 3070.3(5)
_computing_cell_refinement 'SAINT 7 (Bruker-AXS, 2005)'
_computing_data_collection 'SMART 5 (Bruker-AXS, 2003)'
_computing_data_reduction 'SAINT 7 (Bruker-AXS, 2005)'
_computing_molecular_graphics 'Bruker SHELXTL'
_computing_publication_material 'Bruker SHELXTL'
_computing_structure_refinement 'SHELXL-97 (Sheldrick, 1997)'
_computing_structure_solution 'SHELXS-97 (Sheldrick, 1990)'
_diffrn_ambient_temperature 100(2)
_diffrn_detector_area_resol_mean 8.3
_diffrn_measured_fraction_theta_full 1.000
_diffrn_measured_fraction_theta_max 1.000
_diffrn_measurement_device_type 'Bruker Smart APEX CCD'
_diffrn_measurement_method 'omega and phi scans'
_diffrn_radiation_monochromator graphite
_diffrn_radiation_source 'fine-focus sealed tube'
_diffrn_radiation_type MoK\a
_diffrn_radiation_wavelength 0.71073
_diffrn_reflns_av_R_equivalents 0.0314
_diffrn_reflns_av_sigmaI/netI 0.0317
_diffrn_reflns_limit_h_max 25
_diffrn_reflns_limit_h_min -25
_diffrn_reflns_limit_k_max 12
_diffrn_reflns_limit_k_min -12
_diffrn_reflns_limit_l_max 18
_diffrn_reflns_limit_l_min -18
_diffrn_reflns_number 35378
_diffrn_reflns_theta_full 26.02
_diffrn_reflns_theta_max 26.02
_diffrn_reflns_theta_min 2.10
_diffrn_standards_decay_% 0
_diffrn_standards_interval_count 0
_diffrn_standards_interval_time 0
_diffrn_standards_number 0
_exptl_absorpt_coefficient_mu 4.865
_exptl_absorpt_correction_T_max 0.7930
_exptl_absorpt_correction_T_min 0.3759
_exptl_absorpt_correction_type multi-scan
_exptl_absorpt_process_details 'SADABS (Sheldrick, 2005)'
_exptl_crystal_colour orange
_exptl_crystal_density_diffrn 1.825
_exptl_crystal_density_method 'not measured'
_exptl_crystal_description needle
_exptl_crystal_F_000 1664
_exptl_crystal_size_max 0.25
_exptl_crystal_size_mid 0.05
_exptl_crystal_size_min 0.05
_refine_diff_density_max 0.788
_refine_diff_density_min -0.704
_refine_diff_density_rms 0.059
_refine_ls_abs_structure_details 'Flack H D (1983), Acta Cryst. A39, 876-881'
_refine_ls_abs_structure_Flack 0.004(3)
_refine_ls_extinction_method none
_refine_ls_goodness_of_fit_ref 0.988
_refine_ls_hydrogen_treatment constr
_refine_ls_matrix_type full
_refine_ls_number_parameters 489
_refine_ls_number_reflns 6033
_refine_ls_number_restraints 429
_refine_ls_restrained_S_all 0.972
_refine_ls_R_factor_all 0.0150
_refine_ls_R_factor_gt 0.0142
_refine_ls_shift/su_max 0.001
_refine_ls_shift/su_mean 0.000
_refine_ls_structure_factor_coef Fsqd
_refine_ls_weighting_details 'calc w=1/[\s^2^(Fo^2^)+(0.0025P)^2^+0.0000P] where P=(Fo^2^+2Fc^2^)/3'
_refine_ls_weighting_scheme calc
_refine_ls_wR_factor_gt 0.0248
_refine_ls_wR_factor_ref 0.0250
_reflns_number_gt 5842
_reflns_number_total 6033
_reflns_threshold_expression >2sigma(I)
_cod_data_source_file b714291a.txt
_cod_data_source_block 7a
_cod_depositor_comments
;
The following automatic conversions were performed:
'_symmetry_cell_setting' value 'Monoclinic' changed to 'monoclinic'
according to '/home/saulius/struct/CIF-dictionaries/cif_core.dic'
dictionary named 'cif_core.dic' version 2.4.1 from 2010-06-29.

Automatic conversion script
Id: cif_fix_enum 1527 2010-12-29 10:47:43Z saulius 
;
_cod_original_sg_symbol_H-M Cc
_cod_database_code 7201732

loop_
_symmetry_equiv_pos_as_xyz
'x, y, z'
'x, -y, z+1/2'
'x+1/2, y+1/2, z'
'x+1/2, -y+1/2, z+1/2'

loop_
_atom_site_label
_atom_site_type_symbol
_atom_site_fract_x
_atom_site_fract_y
_atom_site_fract_z
_atom_site_U_iso_or_equiv
_atom_site_adp_type
_atom_site_occupancy
_atom_site_symmetry_multiplicity
_atom_site_calc_flag
_atom_site_refinement_flags
_atom_site_disorder_assembly
_atom_site_disorder_group
Pt1 Pt 0.950112(9) 0.177059(9) 0.565043(10) 0.01352(3) Uani 1 1 d DU . .
S1 S 0.85635(7) 0.25484(17) 0.25352(10) 0.0211(4) Uani 0.757(3) 1 d PDU A 1
C1 C 0.7885(2) 0.2326(3) 0.2889(3) 0.0205(10) Uani 0.757(3) 1 d PDU A 1
H1 H 0.7416 0.2343 0.2460 0.025 Uiso 0.757(3) 1 calc PR A 1
C2 C 0.8093(3) 0.2121(5) 0.3860(4) 0.0174(12) Uani 0.757(3) 1 d PDU A 1
H2 H 0.7784 0.2035 0.4180 0.021 Uiso 0.757(3) 1 calc PR A 1
C3 C 0.8827(5) 0.2053(6) 0.4331(7) 0.0138(8) Uani 0.757(3) 1 d PDU A 1
C4 C 0.9141(4) 0.2266(5) 0.3688(5) 0.0141(12) Uani 0.757(3) 1 d PDU A 1
C5 C 0.9876(4) 0.2305(6) 0.4046(6) 0.0146(11) Uani 0.757(3) 1 d PDU A 1
C6 C 1.0305(4) 0.2546(9) 0.3569(7) 0.0181(16) Uani 0.757(3) 1 d PDU A 1
H6 H 1.0113 0.2675 0.2896 0.022 Uiso 0.757(3) 1 calc PR A 1
C7 C 1.1021(2) 0.2602(4) 0.4063(3) 0.0192(10) Uani 0.757(3) 1 d PDU A 1
H7 H 1.1315 0.2799 0.3736 0.023 Uiso 0.757(3) 1 calc PR A 1
C8 C 1.1292(2) 0.2366(5) 0.5040(3) 0.0178(10) Uani 0.757(3) 1 d PDU A 1
H8 H 1.1776 0.2388 0.5394 0.021 Uiso 0.757(3) 1 calc PR A 1
C9 C 1.0843(3) 0.2098(6) 0.5486(4) 0.0172(11) Uani 0.757(3) 1 d PDU A 1
H9 H 1.1028 0.1921 0.6152 0.021 Uiso 0.757(3) 1 calc PR A 1
N1 N 1.0163(3) 0.2077(5) 0.5022(5) 0.0135(7) Uani 0.757(3) 1 d PDU A 1
S1A S 1.0447(4) 0.2712(9) 0.3540(6) 0.0198(14) Uani 0.243(3) 1 d PDU A 2
C1A C 1.1131(7) 0.2483(10) 0.4602(9) 0.016(3) Uani 0.243(3) 1 d PDU A 2
H1A H 1.1599 0.2541 0.4667 0.019 Uiso 0.243(3) 1 calc PR A 2
C2A C 1.0934(9) 0.2205(14) 0.5349(13) 0.014(3) Uani 0.243(3) 1 d PDU A 2
H2A H 1.1254 0.2080 0.5986 0.017 Uiso 0.243(3) 1 calc PR A 2
C3A C 1.0198(11) 0.2121(14) 0.5079(17) 0.0135(7) Uani 0.243(3) 1 d PDU A 2
C4A C 0.9894(12) 0.2391(14) 0.4112(16) 0.012(3) Uani 0.243(3) 1 d PDU A 2
C5A C 0.9160(12) 0.2384(14) 0.3672(15) 0.014(3) Uani 0.243(3) 1 d PDU A 2
C6A C 0.8729(9) 0.2582(15) 0.2740(12) 0.018(3) Uani 0.243(3) 1 d PDU A 2
H6A H 0.8921 0.2736 0.2274 0.022 Uiso 0.243(3) 1 calc PR A 2
C7A C 0.8016(6) 0.2564(10) 0.2460(9) 0.0172(11) Uani 0.243(3) 1 d PDU A 2
H7A H 0.7721 0.2693 0.1810 0.021 Uiso 0.243(3) 1 calc PR A 2
C8A C 0.7747(8) 0.2354(12) 0.3144(10) 0.0178(10) Uani 0.243(3) 1 d PDU A 2
H8A H 0.7264 0.2401 0.2988 0.021 Uiso 0.243(3) 1 calc PR A 2
C9A C 0.8194(10) 0.2073(15) 0.4060(12) 0.018(3) Uani 0.243(3) 1 d PDU A 2
H9A H 0.8008 0.1849 0.4521 0.022 Uiso 0.243(3) 1 calc PR A 2
N1A N 0.8865(11) 0.2102(14) 0.4322(14) 0.0138(8) Uani 0.243(3) 1 d PDU A 2
O1 O 1.02579(12) 0.1500(2) 0.69760(17) 0.0142(5) Uani 1 1 d . A .
C10 C 0.94884(14) 0.0948(3) 0.77388(19) 0.0158(6) Uani 1 1 d . A .
H10 H 0.9482 0.0640 0.8326 0.019 Uiso 1 1 calc R . .
O2 O 0.87504(12) 0.1475(2) 0.61425(16) 0.0157(5) Uani 1 1 d . A .
C11 C 1.01363(14) 0.1156(3) 0.7707(2) 0.0145(6) Uani 1 1 d . . .
C12 C 1.07643(14) 0.0926(3) 0.86020(19) 0.0139(6) Uani 1 1 d . A .
C13 C 1.13731(14) 0.0545(3) 0.8506(2) 0.0150(6) Uani 1 1 d . . .
H13 H 1.1398 0.0504 0.7893 0.018 Uiso 1 1 calc R A .
C14 C 1.19439(14) 0.0224(3) 0.9326(2) 0.0159(6) Uani 1 1 d . A .
C15 C 1.19176(14) 0.0342(3) 1.02271(19) 0.0153(6) Uani 1 1 d . . .
C16 C 1.13190(14) 0.0787(3) 1.03171(19) 0.0152(6) Uani 1 1 d . A .
C17 C 1.07369(14) 0.1051(3) 0.94994(19) 0.0159(6) Uani 1 1 d . . .
H17 H 1.0322 0.1318 0.9557 0.019 Uiso 1 1 calc R A .
O3 O 1.25450(10) -0.0261(2) 0.93108(14) 0.0208(5) Uani 1 1 d . . .
C18 C 1.25422(18) -0.0624(4) 0.8403(2) 0.0217(9) Uani 1 1 d . A .
H18A H 1.2183 -0.1265 0.8113 0.033 Uiso 1 1 calc R . .
H18B H 1.2992 -0.0984 0.8485 0.033 Uiso 1 1 calc R . .
H18C H 1.2450 0.0129 0.7987 0.033 Uiso 1 1 calc R . .
O4 O 1.24540(10) -0.00931(19) 1.10287(14) 0.0192(5) Uani 1 1 d . A .
C19 C 1.30193(15) 0.0775(3) 1.1384(2) 0.0249(8) Uani 1 1 d . . .
H19A H 1.3185 0.0973 1.0876 0.037 Uiso 1 1 calc R A .
H19B H 1.3392 0.0385 1.1925 0.037 Uiso 1 1 calc R . .
H19C H 1.2869 0.1565 1.1594 0.037 Uiso 1 1 calc R . .
O5 O 1.13361(10) 0.08821(19) 1.12257(13) 0.0203(5) Uani 1 1 d . . .
C20 C 1.0747(2) 0.1436(4) 1.1336(3) 0.0211(10) Uani 1 1 d . A .
H20A H 1.0664 0.2291 1.1050 0.032 Uiso 1 1 calc R . .
H20B H 1.0831 0.1499 1.2018 0.032 Uiso 1 1 calc R . .
H20C H 1.0342 0.0896 1.1016 0.032 Uiso 1 1 calc R . .
C21 C 0.88478(14) 0.1147(3) 0.6996(2) 0.0136(6) Uani 1 1 d . . .
C22 C 0.81944(14) 0.0970(3) 0.7161(2) 0.0135(6) Uani 1 1 d . A .
C23 C 0.75794(14) 0.0837(3) 0.6358(2) 0.0152(7) Uani 1 1 d . . .
H23 H 0.7588 0.0822 0.5734 0.018 Uiso 1 1 calc R A .
C24 C 0.69608(14) 0.0728(3) 0.6477(2) 0.0169(7) Uani 1 1 d . A .
C25 C 0.69394(15) 0.0741(3) 0.7383(2) 0.0166(6) Uani 1 1 d . . .
C26 C 0.75555(14) 0.0907(3) 0.8188(2) 0.0148(6) Uani 1 1 d . A .
C27 C 0.81793(14) 0.1016(2) 0.8072(2) 0.0149(6) Uani 1 1 d . . .
H27 H 0.8596 0.1121 0.8615 0.018 Uiso 1 1 calc R A .
O6 O 0.63328(9) 0.06208(19) 0.57275(13) 0.0190(5) Uani 1 1 d . . .
C28 C 0.63362(15) 0.0759(3) 0.4791(2) 0.0206(7) Uani 1 1 d . A .
H28A H 0.6516 0.1605 0.4730 0.031 Uiso 1 1 calc R . .
H28B H 0.5865 0.0669 0.4315 0.031 Uiso 1 1 calc R . .
H28C H 0.6630 0.0097 0.4685 0.031 Uiso 1 1 calc R . .
O7 O 0.63232(12) 0.0687(2) 0.75084(17) 0.0212(6) Uani 1 1 d . A .
C29 C 0.60395(15) -0.0581(3) 0.7414(2) 0.0230(7) Uani 1 1 d . . .
H29A H 0.5990 -0.0937 0.6792 0.034 Uiso 1 1 calc R A .
H29B H 0.5587 -0.0545 0.7461 0.034 Uiso 1 1 calc R . .
H29C H 0.6349 -0.1125 0.7926 0.034 Uiso 1 1 calc R . .
O8 O 0.74868(10) 0.09578(19) 0.90492(13) 0.0201(5) Uani 1 1 d . . .
C30 C 0.8084(2) 0.1328(4) 0.9863(3) 0.0232(10) Uani 1 1 d . A .
H30A H 0.8445 0.0682 0.9982 0.035 Uiso 1 1 calc R . .
H30B H 0.7962 0.1398 1.0426 0.035 Uiso 1 1 calc R . .
H30C H 0.8251 0.2155 0.9738 0.035 Uiso 1 1 calc R . .
C1S C 0.9629(8) 0.4683(9) 0.0113(6) 0.030(2) Uani 0.72(4) 1 d PDU B 1
H1S1 H 1.0130 0.4862 0.0403 0.036 Uiso 0.72(4) 1 calc PR B 1
H1S2 H 0.9384 0.5512 -0.0054 0.036 Uiso 0.72(4) 1 calc PR B 1
C1T C 0.939(2) 0.4762(17) -0.0028(15) 0.037(6) Uani 0.28(4) 1 d PDU B 2
H1T1 H 0.9786 0.5356 0.0189 0.045 Uiso 0.28(4) 1 calc PR B 2
H1T2 H 0.8963 0.5281 -0.0292 0.045 Uiso 0.28(4) 1 calc PR B 2
Cl1S Cl 0.93793(5) 0.38921(9) 0.09529(6) 0.0381(2) Uani 1 1 d D . .
Cl2S Cl 0.94451(4) 0.37697(8) -0.09383(6) 0.0323(2) Uani 1 1 d DU . .

loop_
_atom_site_aniso_label
_atom_site_aniso_U_11
_atom_site_aniso_U_22
_atom_site_aniso_U_33
_atom_site_aniso_U_23
_atom_site_aniso_U_13
_atom_site_aniso_U_12
Pt1 0.01376(4) 0.01489(5) 0.01233(4) 0.00139(9) 0.00546(3) 0.00111(9)
S1 0.0246(9) 0.0233(8) 0.0122(7) 0.0014(5) 0.0034(6) 0.0004(6)
C1 0.018(2) 0.019(2) 0.021(2) -0.0003(19) 0.0028(17) 0.0004(18)
C2 0.014(2) 0.015(3) 0.021(3) 0.001(2) 0.004(2) 0.003(2)
C3 0.0155(15) 0.0117(17) 0.0145(14) -0.0010(14) 0.0062(12) -0.0011(15)
C4 0.0188(18) 0.011(3) 0.012(2) -0.001(2) 0.0045(16) -0.002(2)
C5 0.0219(19) 0.011(3) 0.013(2) -0.001(2) 0.0098(16) 0.002(3)
C6 0.025(3) 0.012(3) 0.017(3) -0.001(2) 0.007(2) -0.007(3)
C7 0.024(2) 0.016(2) 0.025(2) 0.001(2) 0.018(2) -0.0006(19)
C8 0.017(2) 0.019(2) 0.019(2) -0.004(2) 0.0084(16) -0.0005(18)
C9 0.020(2) 0.015(3) 0.018(2) 0.0023(19) 0.0081(15) 0.0007(19)
N1 0.0151(14) 0.0125(15) 0.0147(15) -0.0022(13) 0.0076(12) 0.0004(13)
S1A 0.026(3) 0.018(3) 0.025(2) 0.001(2) 0.021(2) -0.006(2)
C1A 0.016(4) 0.016(7) 0.020(6) -0.014(8) 0.013(4) -0.006(5)
C2A 0.012(3) 0.011(7) 0.019(4) -0.005(5) 0.007(4) 0.002(5)
C3A 0.0151(14) 0.0125(15) 0.0147(15) -0.0022(13) 0.0076(12) 0.0004(13)
C4A 0.017(3) 0.009(7) 0.013(4) -0.006(6) 0.010(3) -0.006(6)
C5A 0.018(3) 0.012(7) 0.013(4) 0.000(6) 0.009(3) 0.002(7)
C6A 0.018(4) 0.020(8) 0.019(4) 0.007(6) 0.010(4) 0.006(6)
C7A 0.020(2) 0.015(3) 0.018(2) 0.0023(19) 0.0081(15) 0.0007(19)
C8A 0.017(2) 0.019(2) 0.019(2) -0.004(2) 0.0084(16) -0.0005(18)
C9A 0.021(4) 0.017(7) 0.017(4) 0.005(5) 0.007(3) -0.006(6)
N1A 0.0155(15) 0.0117(17) 0.0145(14) -0.0010(14) 0.0062(12) -0.0011(15)
O1 0.0146(12) 0.0181(13) 0.0117(12) 0.0020(11) 0.0070(9) 0.0009(10)
C10 0.0151(15) 0.0202(18) 0.0122(15) 0.0012(13) 0.0052(12) 0.0010(13)
O2 0.0131(12) 0.0229(13) 0.0121(12) 0.0036(11) 0.0060(10) 0.0005(11)
C11 0.0137(15) 0.0117(16) 0.0177(16) -0.0034(13) 0.0054(13) 0.0016(12)
C12 0.0140(15) 0.0106(16) 0.0154(16) 0.0043(12) 0.0037(13) -0.0018(12)
C13 0.0147(15) 0.0143(17) 0.0158(15) 0.0001(13) 0.0055(12) -0.0044(12)
C14 0.0122(15) 0.0132(16) 0.0214(16) 0.0002(13) 0.0055(13) -0.0020(12)
C15 0.0146(15) 0.0107(16) 0.0165(15) 0.0035(12) 0.0013(13) -0.0020(12)
C16 0.0204(16) 0.0098(16) 0.0154(16) -0.0001(12) 0.0070(13) -0.0019(13)
C17 0.0147(15) 0.0142(17) 0.0192(16) -0.0004(13) 0.0072(13) 0.0010(12)
O3 0.0124(11) 0.0267(13) 0.0208(12) 0.0002(10) 0.0036(10) 0.0031(10)
C18 0.0145(18) 0.027(2) 0.027(2) 0.0007(17) 0.0114(17) 0.0048(15)
O4 0.0148(11) 0.0171(12) 0.0204(12) 0.0035(10) 0.0007(10) -0.0017(9)
C19 0.0171(17) 0.0208(19) 0.0296(19) -0.0010(15) 0.0009(14) -0.0038(14)
O5 0.0209(12) 0.0253(13) 0.0139(11) 0.0016(9) 0.0058(9) 0.0050(10)
C20 0.029(2) 0.025(2) 0.0133(19) -0.0001(16) 0.0120(17) 0.0050(17)
C21 0.0126(15) 0.0114(16) 0.0181(16) -0.0022(13) 0.0072(13) 0.0005(12)
C22 0.0130(15) 0.0101(16) 0.0191(16) 0.0009(12) 0.0079(13) 0.0006(12)
C23 0.0163(16) 0.0140(17) 0.0161(16) -0.0016(13) 0.0072(13) 0.0003(13)
C24 0.0132(15) 0.0137(17) 0.0222(17) -0.0031(13) 0.0049(13) 0.0004(12)
C25 0.0138(15) 0.0148(17) 0.0248(17) -0.0002(14) 0.0113(14) 0.0010(13)
C26 0.0186(16) 0.0102(16) 0.0184(16) -0.0005(12) 0.0104(13) -0.0022(12)
C27 0.0138(15) 0.0104(16) 0.0194(16) 0.0008(12) 0.0050(13) -0.0010(12)
O6 0.0097(10) 0.0282(13) 0.0175(11) -0.0040(10) 0.0033(9) 0.0000(9)
C28 0.0173(17) 0.0221(19) 0.0206(17) -0.0038(14) 0.0054(14) 0.0021(14)
O7 0.0154(13) 0.0202(14) 0.0317(16) -0.0023(12) 0.0131(12) -0.0039(10)
C29 0.0242(17) 0.023(2) 0.0235(17) -0.0017(14) 0.0109(14) -0.0076(14)
O8 0.0186(11) 0.0277(13) 0.0172(11) -0.0029(9) 0.0104(9) -0.0042(9)
C30 0.024(2) 0.025(2) 0.021(2) -0.0007(18) 0.0099(17) -0.0002(17)
C1S 0.034(5) 0.022(4) 0.044(4) -0.006(3) 0.025(4) -0.006(3)
C1T 0.053(16) 0.028(9) 0.028(8) -0.008(7) 0.011(9) 0.006(9)
Cl1S 0.0380(6) 0.0418(6) 0.0341(6) 0.0029(4) 0.0135(4) -0.0050(5)
Cl2S 0.0200(4) 0.0412(5) 0.0337(5) -0.0059(4) 0.0080(4) -0.0005(4)

loop_
_atom_type_symbol
_atom_type_description
_atom_type_scat_dispersion_real
_atom_type_scat_dispersion_imag
_atom_type_scat_source
C C 0.0033 0.0016 'International Tables Vol C Tables 4.2.6.8 and 6.1.1.4'
H H 0.0000 0.0000 'International Tables Vol C Tables 4.2.6.8 and 6.1.1.4'
N N 0.0061 0.0033 'International Tables Vol C Tables 4.2.6.8 and 6.1.1.4'
O O 0.0106 0.0060 'International Tables Vol C Tables 4.2.6.8 and 6.1.1.4'
S S 0.1246 0.1234 'International Tables Vol C Tables 4.2.6.8 and 6.1.1.4'
Cl Cl 0.1484 0.1585 'International Tables Vol C Tables 4.2.6.8 and 6.1.1.4'
Pt Pt -1.7033 8.3905 'International Tables Vol C Tables 4.2.6.8 and 6.1.1.4'

loop_
_geom_angle_atom_site_label_1
_geom_angle_atom_site_label_2
_geom_angle_atom_site_label_3
_geom_angle
_geom_angle_site_symmetry_1
_geom_angle_site_symmetry_3
_geom_angle_publ_flag
N1A Pt1 C3 2.9(9) . . ?
N1A Pt1 N1 79.0(8) . . ?
C3 Pt1 N1 81.6(3) . . ?
N1A Pt1 C3A 81.3(7) . . ?
C3 Pt1 C3A 84.0(9) . . ?
N1 Pt1 C3A 2.9(8) . . ?
N1A Pt1 O2 94.8(7) . . ?
C3 Pt1 O2 92.1(3) . . ?
N1 Pt1 O2 173.7(2) . . ?
C3A Pt1 O2 175.9(7) . . ?
N1A Pt1 O1 172.8(7) . . ?
C3 Pt1 O1 175.5(3) . . ?
N1 Pt1 O1 93.9(2) . . ?
C3A Pt1 O1 91.5(7) . . ?
O2 Pt1 O1 92.35(9) . . ?
C1 S1 C4 90.4(3) . . ?
C2 C1 S1 112.9(4) . . ?
C1 C2 C3 112.4(6) . . ?
C4 C3 C2 110.7(7) . . ?
C4 C3 Pt1 112.6(6) . . ?
C2 C3 Pt1 136.8(7) . . ?
C3 C4 C5 118.3(8) . . ?
C3 C4 S1 113.5(6) . . ?
C5 C4 S1 128.1(8) . . ?
C6 C5 N1 119.1(8) . . ?
C6 C5 C4 129.5(9) . . ?
N1 C5 C4 111.4(7) . . ?
C5 C6 C7 120.8(8) . . ?
C8 C7 C6 118.7(5) . . ?
C9 C8 C7 118.4(5) . . ?
N1 C9 C8 122.8(6) . . ?
C9 N1 C5 120.1(6) . . ?
C9 N1 Pt1 123.8(5) . . ?
C5 N1 Pt1 116.1(5) . . ?
C1A S1A C4A 89.3(10) . . ?
C2A C1A S1A 113.0(12) . . ?
C1A C2A C3A 114.0(15) . . ?
C4A C3A C2A 107.4(17) . . ?
C4A C3A Pt1 112.1(14) . . ?
C2A C3A Pt1 140.5(16) . . ?
C3A C4A C5A 118(2) . . ?
C3A C4A S1A 116.2(15) . . ?
C5A C4A S1A 126(2) . . ?
C6A C5A N1A 117.8(19) . . ?
C6A C5A C4A 131(2) . . ?
N1A C5A C4A 112(2) . . ?
C5A C6A C7A 121.5(18) . . ?
C8A C7A C6A 118.5(13) . . ?
C7A C8A C9A 118.3(15) . . ?
N1A C9A C8A 122.8(18) . . ?
C9A N1A C5A 120.9(18) . . ?
C9A N1A Pt1 122.4(15) . . ?
C5A N1A Pt1 116.7(14) . . ?
C11 O1 Pt1 123.33(19) . . ?
C11 C10 C21 126.8(3) . . ?
C21 O2 Pt1 124.90(19) . . ?
O1 C11 C10 126.4(3) . . ?
O1 C11 C12 115.3(2) . . ?
C10 C11 C12 118.3(3) . . ?
C17 C12 C13 120.7(3) . . ?
C17 C12 C11 121.0(3) . . ?
C13 C12 C11 118.3(2) . . ?
C14 C13 C12 119.0(3) . . ?
O3 C14 C15 115.5(2) . . ?
O3 C14 C13 124.0(3) . . ?
C15 C14 C13 120.4(3) . . ?
O4 C15 C14 120.5(2) . . ?
O4 C15 C16 119.2(2) . . ?
C14 C15 C16 120.0(3) . . ?
O5 C16 C17 123.7(3) . . ?
O5 C16 C15 116.4(2) . . ?
C17 C16 C15 119.8(3) . . ?
C12 C17 C16 119.9(3) . . ?
C14 O3 C18 116.8(2) . . ?
C15 O4 C19 113.8(2) . . ?
C16 O5 C20 117.1(2) . . ?
O2 C21 C10 125.9(3) . . ?
O2 C21 C22 113.6(2) . . ?
C10 C21 C22 120.5(3) . . ?
C27 C22 C23 120.0(3) . . ?
C27 C22 C21 122.0(2) . . ?
C23 C22 C21 117.8(2) . . ?
C24 C23 C22 119.7(3) . . ?
O6 C24 C23 123.4(3) . . ?
O6 C24 C25 115.6(2) . . ?
C23 C24 C25 121.0(3) . . ?
O7 C25 C24 121.5(3) . . ?
O7 C25 C26 119.1(3) . . ?
C24 C25 C26 119.3(3) . . ?
O8 C26 C27 124.4(3) . . ?
O8 C26 C25 115.7(2) . . ?
C27 C26 C25 119.9(3) . . ?
C22 C27 C26 120.1(3) . . ?
C24 O6 C28 116.3(2) . . ?
C25 O7 C29 113.5(2) . . ?
C26 O8 C30 117.0(2) . . ?
Cl1S C1S Cl2S 111.9(4) . . ?
Cl1S C1T Cl2S 112.4(10) . . ?
C1T Cl1S C1S 15.6(13) . . ?
C1T Cl2S C1S 15.4(12) . . ?

loop_
_geom_bond_atom_site_label_1
_geom_bond_atom_site_label_2
_geom_bond_distance
_geom_bond_site_symmetry_2
_geom_bond_publ_flag
Pt1 N1A 1.972(19) . ?
Pt1 C3 1.978(9) . ?
Pt1 N1 1.986(6) . ?
Pt1 C3A 1.997(19) . ?
Pt1 O2 2.008(2) . ?
Pt1 O1 2.047(2) . ?
S1 C1 1.718(5) . ?
S1 C4 1.727(8) . ?
C1 C2 1.381(7) . ?
C2 C3 1.432(9) . ?
C3 C4 1.385(10) . ?
C4 C5 1.428(6) . ?
C5 C6 1.376(10) . ?
C5 N1 1.385(8) . ?
C6 C7 1.401(9) . ?
C7 C8 1.388(6) . ?
C8 C9 1.382(6) . ?
C9 N1 1.329(8) . ?
S1A C1A 1.714(14) . ?
S1A C4A 1.726(19) . ?
C1A C2A 1.376(15) . ?
C2A C3A 1.442(19) . ?
C3A C4A 1.38(2) . ?
C4A C5A 1.425(13) . ?
C5A C6A 1.370(19) . ?
C5A N1A 1.38(2) . ?
C6A C7A 1.392(16) . ?
C7A C8A 1.372(13) . ?
C8A C9A 1.376(15) . ?
C9A N1A 1.310(19) . ?
O1 C11 1.278(3) . ?
C10 C11 1.396(4) . ?
C10 C21 1.400(4) . ?
O2 C21 1.274(3) . ?
C11 C12 1.505(4) . ?
C12 C17 1.387(4) . ?
C12 C13 1.398(4) . ?
C13 C14 1.396(4) . ?
C14 O3 1.368(3) . ?
C14 C15 1.391(4) . ?
C15 O4 1.379(3) . ?
C15 C16 1.395(4) . ?
C16 O5 1.365(3) . ?
C16 C17 1.395(4) . ?
O3 C18 1.422(4) . ?
O4 C19 1.427(3) . ?
O5 C20 1.432(4) . ?
C21 C22 1.497(4) . ?
C22 C27 1.391(4) . ?
C22 C23 1.401(4) . ?
C23 C24 1.383(4) . ?
C24 O6 1.376(3) . ?
C24 C25 1.388(4) . ?
C25 O7 1.379(4) . ?
C25 C26 1.408(4) . ?
C26 O8 1.365(3) . ?
C26 C27 1.391(4) . ?
O6 C28 1.427(3) . ?
O7 C29 1.439(4) . ?
O8 C30 1.434(4) . ?
C1S Cl1S 1.755(6) . ?
C1S Cl2S 1.768(7) . ?
C1T Cl1S 1.747(14) . ?
C1T Cl2S 1.765(14) . ?
